data_1512447
loop_
_publ_author_name
'Amanda L. Ramireza'
'Karah E. Knopeb'
'Tanya T. Kelleya'
'Natalie E. Greiga'
'Jeffrey D. Einkaufa'
'Daniel T. de Lill'

_publ_section_title
;
 Structure and luminescence of a 2-dimensional 2,3-pyridinedicarboxylate
 coordination polymer constructed from lanthanide(III) dimers
;
_journal_name_full
;
Inorganica Chimica Acta
;
_journal_page_first 46
_journal_page_last 51
_journal_paper_doi 10.1016/j.ica.2012.05.039
_journal_volume 392
_journal_year 2012
_chemical_formula_sum 'C14 H9 N2 O9 Tb'
_chemical_formula_weight 508.15
_chemical_name_systematic
; 
 ? 
;
_space_group_IT_number 14
_space_group_name_Hall '-P 2ybc'
_symmetry_cell_setting monoclinic
_symmetry_space_group_name_Hall '-P 2ybc'
_symmetry_space_group_name_H-M 'P 1 21/c 1'
_atom_sites_solution_hydrogens geom
_atom_sites_solution_primary direct
_atom_sites_solution_secondary difmap
_audit_creation_method SHELXL-97
_cell_angle_alpha 90.00
_cell_angle_beta 98.018(7)
_cell_angle_gamma 90.00
_cell_formula_units_Z 4
_cell_length_a 12.856(8)
_cell_length_b 16.588(10)
_cell_length_c 6.988(4)
_cell_measurement_temperature 100(2)
_cell_volume 1475.7(15)
_computing_structure_refinement 'SHELXL-97 (Sheldrick, 1997)'
_computing_structure_solution 'SHELXS-97 (Sheldrick, 1990)'
_diffrn_ambient_temperature 100(2)
_diffrn_measured_fraction_theta_full 0.996
_diffrn_measured_fraction_theta_max 0.988
_diffrn_radiation_monochromator graphite
_diffrn_radiation_source 'fine-focus sealed tube'
_diffrn_radiation_type MoK\a
_diffrn_radiation_wavelength 0.71073
_diffrn_reflns_av_R_equivalents 0.1738
_diffrn_reflns_av_sigmaI/netI 0.1267
_diffrn_reflns_limit_h_max 16
_diffrn_reflns_limit_h_min -15
_diffrn_reflns_limit_k_max 20
_diffrn_reflns_limit_k_min -20
_diffrn_reflns_limit_l_max 8
_diffrn_reflns_limit_l_min -8
_diffrn_reflns_number 16278
_diffrn_reflns_theta_full 25.05
_diffrn_reflns_theta_max 26.56
_diffrn_reflns_theta_min 3.99
_exptl_absorpt_coefficient_mu 4.851
_exptl_crystal_density_diffrn 2.288
_exptl_crystal_density_method 'not measured'
_exptl_crystal_F_000 976
_refine_diff_density_max 4.107
_refine_diff_density_min -3.874
_refine_diff_density_rms 0.368
_refine_ls_extinction_method none
_refine_ls_goodness_of_fit_ref 0.975
_refine_ls_hydrogen_treatment mixed
_refine_ls_matrix_type full
_refine_ls_number_parameters 233
_refine_ls_number_reflns 3048
_refine_ls_number_restraints 1
_refine_ls_restrained_S_all 0.975
_refine_ls_R_factor_all 0.1084
_refine_ls_R_factor_gt 0.0718
_refine_ls_shift/su_max 0.000
_refine_ls_shift/su_mean 0.000
_refine_ls_structure_factor_coef Fsqd
_refine_ls_weighting_details 'calc w=1/[\s^2^(Fo^2^)+(0.1140P)^2^+0.0000P] where P=(Fo^2^+2Fc^2^)/3'
_refine_ls_weighting_scheme calc
_refine_ls_wR_factor_gt 0.1720
_refine_ls_wR_factor_ref 0.1988
_reflns_number_gt 2047
_reflns_number_total 3048
_reflns_threshold_expression >2sigma(I)
_cod_data_source_file ICA-2012-392-46-51-5.cif
_cod_data_source_block shelxl
_cod_original_cell_volume 1475.8(15)
_cod_original_sg_symbol_H-M 'P 21/c'
_cod_database_code 1512447

loop_
_symmetry_equiv_pos_as_xyz
'x, y, z'
'-x, y+1/2, -z+1/2'
'-x, -y, -z'
'x, -y-1/2, z-1/2'

loop_
_atom_site_label
_atom_site_type_symbol
_atom_site_fract_x
_atom_site_fract_y
_atom_site_fract_z
_atom_site_U_iso_or_equiv
_atom_site_adp_type
_atom_site_occupancy
_atom_site_symmetry_multiplicity
_atom_site_calc_flag
_atom_site_refinement_flags
Tb1 Tb 0.54276(5) 0.60086(4) 0.20476(8) 0.0171(3) Uani 1 1 d .
O1 O 0.5668(7) 0.7303(5) 0.0962(13) 0.021(2) Uani 1 1 d .
O2 O 0.5222(7) 0.8566(5) 0.0155(13) 0.022(2) Uani 1 1 d .
O3 O 0.3604(7) 0.9847(5) 0.1378(12) 0.0198(14) Uani 1 1 d .
O4 O 0.4530(7) 0.9351(5) 0.4012(12) 0.0198(14) Uani 1 1 d .
O5 O 0.6670(7) 0.5787(5) 0.0046(13) 0.019(2) Uani 1 1 d .
O6 O 0.8278(8) 0.5397(7) -0.0378(17) 0.045(3) Uani 1 1 d .
O7 O 1.0278(9) 0.6336(7) 0.0759(17) 0.042(3) Uani 1 1 d .
O8 O 1.0341(9) 0.5193(8) 0.2425(16) 0.043(3) Uani 1 1 d D
H8 H 1.057(10) 0.506(8) 0.144(11) 0.01(4) Uiso 1 1 d D
O9 O 0.3996(7) 0.5266(5) 0.2734(14) 0.023(2) Uani 1 1 d .
N1 N 0.3756(8) 0.7027(7) 0.1848(14) 0.022(2) Uani 1 1 d .
C1 C 0.4053(10) 0.7796(8) 0.1692(18) 0.020(3) Uani 1 1 d .
C2 C 0.5059(11) 0.7904(8) 0.0922(19) 0.024(3) Uani 1 1 d .
C3 C 0.3442(11) 0.8435(7) 0.2169(19) 0.021(3) Uani 1 1 d .
C4 C 0.3890(10) 0.9274(8) 0.2486(19) 0.019(3) Uani 1 1 d .
C5 C 0.2425(11) 0.8283(8) 0.2611(18) 0.023(3) Uani 1 1 d .
H5 H 0.1991 0.8701 0.2906 0.028 Uiso 1 1 calc R
C6 C 0.2103(12) 0.7503(8) 0.259(2) 0.025(3) Uani 1 1 d .
H6 H 0.1422 0.7382 0.2806 0.030 Uiso 1 1 calc R
C7 C 0.2780(10) 0.6886(8) 0.2254(17) 0.018(3) Uani 1 1 d .
H7 H 0.2552 0.6356 0.2309 0.021 Uiso 1 1 calc R
N2 N 0.7352(9) 0.6373(7) 0.3525(16) 0.022(2) Uani 1 1 d .
C8 C 0.8074(11) 0.6113(8) 0.2486(19) 0.021(3) Uani 1 1 d .
C9 C 0.7663(12) 0.5740(8) 0.0540(19) 0.022(3) Uani 1 1 d .
C10 C 0.9149(11) 0.6164(8) 0.310(2) 0.023(3) Uani 1 1 d .
C11 C 0.9953(12) 0.5918(10) 0.189(2) 0.032(4) Uani 1 1 d .
C12 C 0.9475(11) 0.6476(9) 0.492(2) 0.029(3) Uani 1 1 d .
H12 H 1.0186 0.6515 0.5391 0.035 Uiso 1 1 calc R
C13 C 0.8734(12) 0.6726(9) 0.602(2) 0.032(4) Uani 1 1 d .
H13 H 0.8937 0.6925 0.7265 0.039 Uiso 1 1 calc R
C14 C 0.7687(10) 0.6680(8) 0.5276(18) 0.020(3) Uani 1 1 d .
H14 H 0.7192 0.6870 0.6017 0.024 Uiso 1 1 calc R

loop_
_atom_site_aniso_label
_atom_site_aniso_U_11
_atom_site_aniso_U_22
_atom_site_aniso_U_33
_atom_site_aniso_U_23
_atom_site_aniso_U_13
_atom_site_aniso_U_12
Tb1 0.0130(4) 0.0206(4) 0.0165(4) 0.0000(3) -0.0021(2) 0.0001(3)
O1 0.015(5) 0.023(5) 0.025(5) -0.001(4) 0.008(4) 0.002(4)
O2 0.009(5) 0.025(5) 0.031(5) 0.000(4) 0.001(4) 0.004(4)
O3 0.014(3) 0.026(3) 0.017(3) 0.000(3) -0.008(3) 0.002(3)
O4 0.014(3) 0.026(3) 0.017(3) 0.000(3) -0.008(3) 0.002(3)
O5 0.016(5) 0.023(5) 0.017(5) -0.006(4) -0.002(4) -0.002(4)
O6 0.011(5) 0.065(8) 0.057(7) -0.037(6) -0.003(5) 0.013(5)
O7 0.046(8) 0.042(7) 0.039(7) -0.009(5) 0.016(6) -0.011(6)
O8 0.037(7) 0.062(8) 0.030(6) 0.002(6) 0.008(5) 0.025(6)
O9 0.010(5) 0.024(5) 0.034(5) 0.000(4) 0.004(4) -0.001(4)
N1 0.017(6) 0.032(6) 0.013(5) -0.006(5) -0.013(4) 0.007(5)
C1 0.015(7) 0.030(8) 0.014(6) 0.002(5) -0.008(5) 0.001(5)
C2 0.023(7) 0.024(7) 0.024(7) 0.009(6) 0.004(6) 0.002(6)
C3 0.028(8) 0.012(6) 0.020(7) 0.002(5) -0.011(5) -0.002(5)
C4 0.015(7) 0.023(7) 0.020(7) 0.003(5) 0.005(5) 0.005(5)
C5 0.020(7) 0.027(7) 0.019(7) -0.004(6) -0.005(5) -0.001(5)
C6 0.029(8) 0.022(7) 0.026(7) -0.002(6) 0.005(6) -0.002(6)
C7 0.017(7) 0.020(6) 0.015(6) 0.000(5) -0.004(5) -0.009(5)
N2 0.020(6) 0.021(6) 0.024(6) -0.003(5) 0.004(5) -0.002(5)
C8 0.016(7) 0.029(8) 0.017(7) 0.000(5) 0.001(5) 0.003(5)
C9 0.032(8) 0.015(6) 0.020(7) 0.002(5) -0.001(6) 0.004(6)
C10 0.021(7) 0.023(7) 0.025(7) -0.002(5) 0.003(6) -0.002(5)
C11 0.016(7) 0.044(10) 0.032(9) -0.005(7) -0.003(6) 0.001(7)
C12 0.012(7) 0.049(9) 0.026(8) -0.006(7) -0.001(6) 0.003(6)
C13 0.023(8) 0.043(9) 0.028(8) -0.018(7) -0.008(6) -0.001(6)
C14 0.016(7) 0.028(7) 0.015(6) 0.004(5) -0.004(5) -0.003(5)

loop_
_atom_type_symbol
_atom_type_description
_atom_type_scat_dispersion_real
_atom_type_scat_dispersion_imag
_atom_type_scat_source
C C 0.0033 0.0016 'International Tables Vol C Tables 4.2.6.8 and 6.1.1.4'
H H 0.0000 0.0000 'International Tables Vol C Tables 4.2.6.8 and 6.1.1.4'
O O 0.0106 0.0060 'International Tables Vol C Tables 4.2.6.8 and 6.1.1.4'
Tb Tb -0.1723 4.1537 'International Tables Vol C Tables 4.2.6.8 and 6.1.1.4'
N N 0.0061 0.0033 'International Tables Vol C Tables 4.2.6.8 and 6.1.1.4'

loop_
_geom_angle_atom_site_label_1
_geom_angle_atom_site_label_2
_geom_angle_atom_site_label_3
_geom_angle
_geom_angle_site_symmetry_1
_geom_angle_site_symmetry_3
O5 Tb1 O1 79.2(3) . .
O5 Tb1 O9 132.9(3) . .
O1 Tb1 O9 135.0(3) . .
O5 Tb1 O2 142.6(3) . 4_576
O1 Tb1 O2 93.6(3) . 4_576
O9 Tb1 O2 76.8(3) . 4_576
O5 Tb1 O4 72.8(3) . 4_575
O1 Tb1 O4 90.6(3) . 4_575
O9 Tb1 O4 75.4(3) . 4_575
O2 Tb1 O4 144.4(3) 4_576 4_575
O5 Tb1 O3 78.2(3) . 2_645
O1 Tb1 O3 142.1(3) . 2_645
O9 Tb1 O3 81.9(3) . 2_645
O2 Tb1 O3 86.4(3) 4_576 2_645
O4 Tb1 O3 111.0(3) 4_575 2_645
O5 Tb1 N2 65.0(3) . .
O1 Tb1 N2 75.7(3) . .
O9 Tb1 N2 140.8(3) . .
O2 Tb1 N2 77.7(3) 4_576 .
O4 Tb1 N2 137.3(3) 4_575 .
O3 Tb1 N2 67.3(3) 2_645 .
O5 Tb1 N1 132.8(3) . .
O1 Tb1 N1 63.1(3) . .
O9 Tb1 N1 72.3(3) . .
O2 Tb1 N1 70.6(3) 4_576 .
O4 Tb1 N1 80.0(3) 4_575 .
O3 Tb1 N1 148.5(3) 2_645 .
N2 Tb1 N1 125.0(3) . .
O5 Tb1 O4 69.3(3) . 2_645
O1 Tb1 O4 143.4(3) . 2_645
O9 Tb1 O4 65.6(3) . 2_645
O2 Tb1 O4 122.9(3) 4_576 2_645
O4 Tb1 O4 62.9(3) 4_575 2_645
O3 Tb1 O4 48.4(3) 2_645 2_645
N2 Tb1 O4 105.9(3) . 2_645
N1 Tb1 O4 129.0(3) . 2_645
O5 Tb1 C4 72.3(3) . 2_645
O1 Tb1 C4 150.7(3) . 2_645
O9 Tb1 C4 72.4(3) . 2_645
O2 Tb1 C4 104.9(3) 4_576 2_645
O4 Tb1 C4 87.4(3) 4_575 2_645
O3 Tb1 C4 23.8(3) 2_645 2_645
N2 Tb1 C4 86.2(4) . 2_645
N1 Tb1 C4 144.5(4) . 2_645
O4 Tb1 C4 24.6(3) 2_645 2_645
C2 O1 Tb1 128.9(8) . .
C2 O2 Tb1 135.3(9) . 4_575
C4 O3 Tb1 103.4(8) . 2_655
C4 O4 Tb1 157.0(9) . 4_576
C4 O4 Tb1 85.0(7) . 2_655
Tb1 O4 Tb1 117.1(3) 4_576 2_655
C9 O5 Tb1 126.8(8) . .
C1 N1 C7 117.8(11) . .
C1 N1 Tb1 111.3(8) . .
C7 N1 Tb1 129.4(9) . .
N1 C1 C3 122.0(12) . .
N1 C1 C2 114.7(12) . .
C3 C1 C2 123.3(12) . .
O2 C2 O1 124.1(12) . .
O2 C2 C1 117.9(12) . .
O1 C2 C1 117.8(12) . .
C1 C3 C5 119.4(12) . .
C1 C3 C4 121.4(12) . .
C5 C3 C4 118.7(12) . .
O3 C4 O4 123.3(12) . .
O3 C4 C3 122.5(12) . .
O4 C4 C3 114.1(11) . .
O3 C4 Tb1 52.9(6) . 2_655
O4 C4 Tb1 70.5(7) . 2_655
C3 C4 Tb1 174.3(9) . 2_655
C6 C5 C3 117.4(13) . .
C5 C6 C7 120.5(13) . .
N1 C7 C6 122.4(12) . .
C8 N2 C14 117.5(12) . .
C8 N2 Tb1 113.8(8) . .
C14 N2 Tb1 127.9(9) . .
N2 C8 C10 123.4(12) . .
N2 C8 C9 116.0(12) . .
C10 C8 C9 120.5(12) . .
O6 C9 O5 125.5(13) . .
O6 C9 C8 119.2(13) . .
O5 C9 C8 115.2(12) . .
C12 C10 C8 117.9(13) . .
C12 C10 C11 118.9(13) . .
C8 C10 C11 123.2(13) . .
O7 C11 O8 124.5(15) . .
O7 C11 C10 124.4(15) . .
O8 C11 C10 110.6(14) . .
C13 C12 C10 119.1(13) . .
C12 C13 C14 119.2(13) . .
N2 C14 C13 122.8(13) . .

loop_
_geom_bond_atom_site_label_1
_geom_bond_atom_site_label_2
_geom_bond_distance
_geom_bond_site_symmetry_2
Tb1 O5 2.295(9) .
Tb1 O1 2.312(9) .
Tb1 O9 2.319(9) .
Tb1 O2 2.334(9) 4_576
Tb1 O4 2.347(8) 4_575
Tb1 O3 2.468(9) 2_645
Tb1 N2 2.615(11) .
Tb1 N1 2.722(11) .
Tb1 O4 2.850(9) 2_645
Tb1 C4 3.013(14) 2_645
O1 C2 1.265(16) .
O2 C2 1.252(15) .
O2 Tb1 2.334(9) 4_575
O3 C4 1.249(15) .
O3 Tb1 2.468(9) 2_655
O4 C4 1.258(16) .
O4 Tb1 2.347(8) 4_576
O4 Tb1 2.850(9) 2_655
O5 C9 1.278(17) .
O6 C9 1.225(17) .
O7 C11 1.173(19) .
O8 C11 1.334(19) .
N1 C1 1.341(17) .
N1 C7 1.344(17) .
C1 C3 1.387(19) .
C1 C2 1.479(19) .
C3 C5 1.41(2) .
C3 C4 1.511(18) .
C4 Tb1 3.013(14) 2_655
C5 C6 1.359(19) .
C6 C7 1.384(19) .
N2 C8 1.328(17) .
N2 C14 1.339(16) .
C8 C10 1.39(2) .
C8 C9 1.521(19) .
C10 C12 1.381(19) .
C10 C11 1.48(2) .
C12 C13 1.37(2) .
C13 C14 1.377(19) .
